data_1563887
loop_
_publ_author_name
'Cook, Brian J.'
'Polezhaev, Alexander V.'
'Chen, Chun-Hsing'
'Pink, Maren'
'Caulton, Kenneth G.'

_publ_section_title
;
 A multimetal-ligand cooperative approach to CO2 activation
;
_journal_name_full 'Inorganica Chimica Acta'
_journal_page_first 510
_journal_page_last 515
_journal_paper_doi 10.1016/j.ica.2018.08.039
_journal_volume 483
_journal_year 2018
_chemical_absolute_configuration .
_chemical_formula_moiety 'C82 H110 Fe3 N24 O5'
_chemical_formula_sum 'C82 H110 Fe3 N24 O5'
_chemical_formula_weight 1679.47
_space_group_IT_number 14
_space_group_name_Hall '-P 2ybc'
_space_group_name_H-M_alt 'P 1 21/c 1'
_symmetry_cell_setting monoclinic
_symmetry_space_group_name_H-M 'P 1 21/c 1'
_atom_sites_solution_hydrogens difmap
_atom_sites_solution_primary other
_cell_angle_alpha 90
_cell_angle_beta 98.848(2)
_cell_angle_gamma 90
_cell_formula_units_Z 4
_cell_length_a 15.7062(7)
_cell_length_b 21.3807(10)
_cell_length_c 27.0892(13)
_cell_measurement_reflns_used 9959
_cell_measurement_temperature 150
_cell_measurement_theta_max 24
_cell_measurement_theta_min 2
_cell_volume 8988.6(7)
_computing_cell_refinement 'Apex2 (Bruker AXS, 2006)'
_computing_data_collection 'Apex2 (Bruker AXS, 2006)'
_computing_data_reduction 'Apex2 (Bruker AXS, 2006)'
_computing_molecular_graphics 'CAMERON (Watkin et al., 1996)'
_computing_publication_material 'CRYSTALS (Betteridge et al., 2003)'
_computing_structure_refinement 'CRYSTALS (Betteridge et al., 2003)'
_computing_structure_solution 'Superflip (Palatinus & Chapuis, 2007)'
_diffrn_ambient_temperature 150
_diffrn_measured_fraction_theta_full 0.993
_diffrn_measured_fraction_theta_max 0.993
_diffrn_measurement_device Area
_diffrn_measurement_device_type 'Bruker Kappa Apex2'
_diffrn_measurement_method '\f & \w scans'
_diffrn_radiation_monochromator graphite
_diffrn_radiation_type 'Mo K\a'
_diffrn_radiation_wavelength 0.71073
_diffrn_reflns_av_R_equivalents 0.048
_diffrn_reflns_limit_h_max 17
_diffrn_reflns_limit_h_min -18
_diffrn_reflns_limit_k_max 24
_diffrn_reflns_limit_k_min -25
_diffrn_reflns_limit_l_max 32
_diffrn_reflns_limit_l_min -31
_diffrn_reflns_number 61055
_diffrn_reflns_theta_full 25.092
_diffrn_reflns_theta_max 25.092
_diffrn_reflns_theta_min 1.219
_diffrn_standards_interval_count .
_diffrn_standards_interval_time .
_diffrn_standards_number 0
_exptl_absorpt_coefficient_mu 0.539
_exptl_absorpt_correction_T_max 0.92
_exptl_absorpt_correction_T_min 0.92
_exptl_absorpt_correction_type multi-scan
_exptl_absorpt_process_details 'SADABS (Siemens, 1996)'
_exptl_crystal_colour red
_exptl_crystal_density_diffrn 1.241
_exptl_crystal_density_method 'not measured'
_exptl_crystal_description 'block fragment'
_exptl_crystal_F_000 3552
_exptl_crystal_size_max 0.250
_exptl_crystal_size_mid 0.150
_exptl_crystal_size_min 0.150
_refine_diff_density_max 1.45
_refine_diff_density_min -0.92
_refine_ls_goodness_of_fit_ref 0.9491
_refine_ls_hydrogen_treatment mixed
_refine_ls_matrix_type full
_refine_ls_number_parameters 1006
_refine_ls_number_reflns 15817
_refine_ls_number_restraints 47
_refine_ls_R_factor_all 0.0966
_refine_ls_R_factor_gt 0.0553
_refine_ls_shift/su_max 0.0365107
_refine_ls_shift/su_mean 0.0014399
_refine_ls_structure_factor_coef Fsqd
_refine_ls_weighting_details
;
 Method= Modified Sheldrick 
 w=1/[\s^2^(F^2^) + ( 0.06P)^2^ +21.02P] 
 ,where P=(max(Fo^2^,0) + 2Fc^2^)/3 
;
_refine_ls_weighting_scheme calc
_refine_ls_wR_factor_all 0.1556
_refine_ls_wR_factor_gt 0.1317
_refine_ls_wR_factor_ref 0.1555
_reflns_limit_h_max 18
_reflns_limit_h_min -18
_reflns_limit_k_max 25
_reflns_limit_k_min 0
_reflns_limit_l_max 32
_reflns_limit_l_min 0
_reflns_number_gt 9660
_reflns_number_total 15893
_reflns_threshold_expression I>2.0\s(I)
_cod_data_source_file ICA-2018-483-510.cif
_cod_data_source_block 14098
_cod_depositor_comments
;
The following automatic conversions were performed:

data item '_atom_sites_solution_primary' value 'Other' was changed to
'other' in accordance with the built-in table derived from the CIF
Core dictionary named 'cif_core.dic' version 2.4.5 last updated on
2014-11-21.

Automatic conversion script
Id: cif_fix_values 8369 2020-08-20 11:38:08Z andrius 
;
_cod_original_cell_volume 8988.6(4)
_cod_original_sg_symbol_H-M 'P 1 21/c 1 '
_cod_database_code 1563887

loop_
_symmetry_equiv_pos_as_xyz
x,y,z
-x,-y,-z
-x,y+1/2,-z+1/2
x,-y+1/2,z+1/2

loop_
_atom_site_label
_atom_site_type_symbol
_atom_site_fract_x
_atom_site_fract_y
_atom_site_fract_z
_atom_site_U_iso_or_equiv
_atom_site_occupancy
_atom_site_adp_type
_atom_site_refinement_flags_posn
_atom_site_refinement_flags_adp
_atom_site_refinement_flags_occupancy
_atom_site_disorder_assembly
_atom_site_disorder_group
_atom_site_attached_hydrogens
Fe1 Fe 0.91804(4) 0.37685(2) 0.552588(19) 0.0302 1.0000 Uani . . . . . .
Fe2 Fe 1.09425(4) 0.27047(2) 0.58313(2) 0.0334 1.0000 Uani . . . . . .
Fe3 Fe 1.06171(4) 0.39156(2) 0.769304(19) 0.0285 1.0000 Uani . . . . . .
O1 O 0.95361(18) 0.37789(12) 0.62612(9) 0.0330 1.0000 Uani . . . . . .
O2 O 1.08628(18) 0.33663(12) 0.63402(9) 0.0333 1.0000 Uani . . . . . .
O3 O 1.0474(2) 0.39522(12) 0.69391(9) 0.0394 1.0000 Uani . . . . . .
O4 O 0.8182(2) 0.39062(17) 0.67908(11) 0.0507 1.0000 Uani D . . . . .
O5 O 1.2513(2) 0.38029(14) 0.66215(11) 0.0413 1.0000 Uani D . . . . .
N1 N 0.7455(2) 0.44278(17) 0.59145(13) 0.0411 1.0000 Uani D . . . . .
N2 N 0.8049(2) 0.43786(16) 0.56012(11) 0.0355 1.0000 Uani . . . . . .
N3 N 0.8983(2) 0.44056(14) 0.48990(11) 0.0309 1.0000 Uani . . . . . .
N4 N 1.0297(2) 0.36706(14) 0.51562(11) 0.0308 1.0000 Uani . . . . . .
N5 N 1.1009(2) 0.33000(14) 0.52249(11) 0.0317 1.0000 Uani . . . . . .
N6 N 0.8854(2) 0.28212(16) 0.54099(11) 0.0368 1.0000 Uani . . . . . .
N7 N 0.9592(2) 0.24856(15) 0.55327(11) 0.0349 1.0000 Uani . . . . . .
N8 N 1.0841(3) 0.16884(15) 0.57767(12) 0.0382 1.0000 Uani . . . . . .
N9 N 1.2166(2) 0.23370(15) 0.61831(12) 0.0375 1.0000 Uani . . . . . .
N10 N 1.2916(3) 0.25923(16) 0.64098(13) 0.0425 1.0000 Uani . . . . . .
N11 N 0.8595(2) 0.37635(15) 0.78235(12) 0.0345 1.0000 Uani . . . . . .
N12 N 0.9442(2) 0.38285(14) 0.80107(11) 0.0319 1.0000 Uani . . . . . .
N13 N 1.1005(2) 0.39910(15) 0.85007(11) 0.0318 1.0000 Uani . . . . . .
N14 N 1.2070(2) 0.40623(15) 0.78484(12) 0.0346 1.0000 Uani . . . . . .
N15 N 1.2684(2) 0.42411(16) 0.75773(13) 0.0382 1.0000 Uani D . . . . .
N16 N 1.0897(2) 0.28991(15) 0.77087(11) 0.0338 1.0000 Uani . . . . . .
N17 N 1.1540(3) 0.09904(16) 0.77697(12) 0.0439 1.0000 Uani . . . . . .
N18 N 1.0561(2) 0.49529(15) 0.76945(11) 0.0328 1.0000 Uani . . . . . .
N19 N 1.1027(3) 0.68768(15) 0.78907(12) 0.0424 1.0000 Uani . . . . . .
N20 N 0.8502(4) 0.3371(3) 0.3683(2) 0.1069(19) 1.0000 Uiso D . . . . .
N21 N 1.4289(9) 0.3911(6) 0.9555(5) 0.167(4) 0.613(5) Uiso D . P 1 2 .
N22 N 0.5991(3) 0.0770(2) 0.5789(2) 0.0904(16) 1.0000 Uiso D . . . . .
N23 N 1.2429(3) -0.0365(2) 0.51718(18) 0.0753(14) 1.0000 Uiso D . . . . .
N24 N 1.4542(11) 0.3237(13) 0.8928(8) 0.204(7) 0.387(5) Uiso D . P 1 3 .
N241 N 1.4808(13) 0.2265(12) 0.9032(8) 0.203(7) 0.401(7) Uiso D . P 1 1 .
N242 N 1.345(3) 0.1653(10) 0.8180(19) 0.203(7) 0.213(7) Uiso D . P 1 4 .
N243 N 1.5948(15) 0.1714(12) 0.8519(8) 0.167(4) 0.387(5) Uiso D . P 1 5 .
C1 C 0.6767(3) 0.4775(2) 0.57180(16) 0.0420 1.0000 Uani . . . . . .
C2 C 0.6925(3) 0.4962(2) 0.52547(16) 0.0426 1.0000 Uani . . . . . .
C3 C 0.7723(3) 0.47130(18) 0.51972(14) 0.0343 1.0000 Uani . . . . . .
C4 C 0.8267(3) 0.47560(18) 0.48045(14) 0.0316 1.0000 Uani . . . . . .
C5 C 0.8098(3) 0.51251(18) 0.43785(14) 0.0371 1.0000 Uani . . . . . .
C6 C 0.8710(3) 0.51431(19) 0.40595(15) 0.0417 1.0000 Uani . . . . . .
C7 C 0.9456(3) 0.48060(18) 0.41660(14) 0.0374 1.0000 Uani . . . . . .
C8 C 0.9580(3) 0.44322(17) 0.45941(14) 0.0319 1.0000 Uani . . . . . .
C9 C 1.0321(3) 0.40261(17) 0.47479(13) 0.0304 1.0000 Uani . . . . . .
C10 C 1.1058(3) 0.38881(18) 0.45463(14) 0.0354 1.0000 Uani . . . . . .
C11 C 1.1480(3) 0.34283(18) 0.48543(14) 0.0325 1.0000 Uani . . . . . .
C12 C 0.6021(3) 0.4888(3) 0.60003(18) 0.0540 1.0000 Uani . . . . . .
C13 C 0.5422(4) 0.5380(3) 0.5730(2) 0.0764 1.0000 Uani . . . . . .
C14 C 0.5533(5) 0.4285(3) 0.6031(3) 0.1048 1.0000 Uani . . . . . .
C15 C 0.6361(4) 0.5141(3) 0.65232(19) 0.0780 1.0000 Uani . . . . . .
C16 C 1.2318(3) 0.3102(2) 0.48098(15) 0.0400 1.0000 Uani . . . . . .
C17 C 1.2622(3) 0.3305(2) 0.43220(17) 0.0512 1.0000 Uani . . . . . .
C18 C 1.2178(3) 0.2393(2) 0.47949(19) 0.0535 1.0000 Uani . . . . . .
C19 C 1.3009(3) 0.3277(2) 0.52507(17) 0.0512 1.0000 Uani . . . . . .
C20 C 0.8197(3) 0.2418(2) 0.52458(15) 0.0414 1.0000 Uani . . . . . .
C21 C 0.8529(3) 0.1822(2) 0.52584(15) 0.0452 1.0000 Uani . . . . . .
C22 C 0.9391(3) 0.18779(19) 0.54424(14) 0.0380 1.0000 Uani . . . . . .
C23 C 1.0091(3) 0.14274(19) 0.55846(14) 0.0398 1.0000 Uani . . . . . .
C24 C 1.0004(4) 0.0772(2) 0.55489(16) 0.0482 1.0000 Uani . . . . . .
C25 C 1.0721(4) 0.0416(2) 0.57231(17) 0.0550 1.0000 Uani . . . . . .
C26 C 1.1488(4) 0.0692(2) 0.59311(16) 0.0493 1.0000 Uani . . . . . .
C27 C 1.1535(3) 0.13427(19) 0.59505(15) 0.0399 1.0000 Uani . . . . . .
C28 C 1.2280(3) 0.17059(19) 0.61670(15) 0.0409 1.0000 Uani . . . . . .
C29 C 1.3106(3) 0.1558(2) 0.63844(17) 0.0510 1.0000 Uani . . . . . .
C30 C 1.3494(3) 0.2130(2) 0.65327(17) 0.0482 1.0000 Uani . . . . . .
C31 C 0.7279(3) 0.2629(2) 0.51101(18) 0.0541 1.0000 Uani . . . . . .
C32 C 0.6714(4) 0.2082(3) 0.4875(2) 0.0708 1.0000 Uani . . . . . .
C33 C 0.6923(4) 0.2842(3) 0.5576(2) 0.0710 1.0000 Uani . . . . . .
C34 C 0.7204(4) 0.3159(2) 0.4721(2) 0.0687 1.0000 Uani . . . . . .
C35 C 1.4380(3) 0.2288(3) 0.6813(2) 0.0643 1.0000 Uani . . . . . .
C36 C 1.4950(5) 0.1721(3) 0.6861(4) 0.1227 1.0000 Uani . . . . . .
C37 C 1.4276(5) 0.2527(4) 0.7334(2) 0.0952 1.0000 Uani . . . . . .
C38 C 1.4784(4) 0.2810(3) 0.6538(3) 0.0824 1.0000 Uani . . . . . .
C39 C 0.8156(3) 0.37267(19) 0.82179(15) 0.0377 1.0000 Uani . . . . . .
C40 C 0.8728(3) 0.37763(19) 0.86610(15) 0.0392 1.0000 Uani . . . . . .
C41 C 0.9530(3) 0.38370(17) 0.85161(14) 0.0312 1.0000 Uani . . . . . .
C42 C 1.0389(3) 0.39294(17) 0.87917(14) 0.0346 1.0000 Uani . . . . . .
C43 C 1.0604(3) 0.39918(19) 0.93113(15) 0.0424 1.0000 Uani . . . . . .
C44 C 1.1432(4) 0.4133(2) 0.95131(15) 0.0484 1.0000 Uani . . . . . .
C45 C 1.2053(3) 0.4216(2) 0.92084(16) 0.0487 1.0000 Uani . . . . . .
C46 C 1.1809(3) 0.41385(19) 0.86952(15) 0.0378 1.0000 Uani . . . . . .
C47 C 1.2379(3) 0.42360(19) 0.83185(14) 0.0358 1.0000 Uani . . . . . .
C48 C 1.3192(3) 0.4512(2) 0.83406(17) 0.0468 1.0000 Uani . . . . . .
C49 C 1.3367(3) 0.4522(2) 0.78629(17) 0.0421 1.0000 Uani . . . . . .
C50 C 0.7195(3) 0.3642(3) 0.81438(18) 0.0530 1.0000 Uani . . . . . .
C51 C 0.7009(5) 0.2956(4) 0.8306(4) 0.1342 1.0000 Uani . U . . . .
C52 C 0.6792(4) 0.3643(5) 0.7619(2) 0.1354 1.0000 Uani . . . . . .
C53 C 0.6784(5) 0.4040(5) 0.8469(3) 0.1441 1.0000 Uani . U . . . .
C54 C 1.4095(3) 0.4803(2) 0.7637(2) 0.0574 1.0000 Uani . . . . . .
C55 C 1.3754(4) 0.5346(4) 0.7318(3) 0.1315 1.0000 Uani . . . . . .
C56 C 1.4482(4) 0.4309(3) 0.7330(3) 0.0893 1.0000 Uani . . . . . .
C57 C 1.4792(4) 0.5020(3) 0.8051(3) 0.0840 1.0000 Uani . . . . . .
C58 C 1.1426(3) 0.26475(19) 0.74199(14) 0.0376 1.0000 Uani . . . . . .
C59 C 1.1659(3) 0.20294(19) 0.74257(14) 0.0403 1.0000 Uani . . . . . .
C60 C 1.1346(3) 0.16116(18) 0.77574(14) 0.0367 1.0000 Uani . . . . . .
C61 C 1.0805(3) 0.18814(19) 0.80705(14) 0.0381 1.0000 Uani . . . . . .
C62 C 1.0603(3) 0.25007(19) 0.80277(14) 0.0365 1.0000 Uani . . . . . .
C63 C 1.2044(4) 0.0726(2) 0.74178(17) 0.0594 1.0000 Uani . . . . . .
C64 C 1.1223(3) 0.0573(2) 0.81222(16) 0.0482 1.0000 Uani . . . . . .
C65 C 1.1026(3) 0.52849(18) 0.74052(14) 0.0350 1.0000 Uani . . . . . .
C66 C 1.1185(3) 0.59121(18) 0.74477(14) 0.0375 1.0000 Uani . . . . . .
C67 C 1.0854(3) 0.62614(18) 0.78189(14) 0.0346 1.0000 Uani . . . . . .
C68 C 1.0344(3) 0.59202(18) 0.81082(14) 0.0376 1.0000 Uani . . . . . .
C69 C 1.0222(3) 0.52926(18) 0.80334(14) 0.0353 1.0000 Uani . . . . . .
C70 C 1.1585(3) 0.7207(2) 0.75982(18) 0.0539 1.0000 Uani . . . . . .
C71 C 1.0706(3) 0.72218(19) 0.82861(16) 0.0478 1.0000 Uani . . . . . .
C72 C 1.0294(3) 0.36949(17) 0.65165(14) 0.0299 1.0000 Uani . . . . . .
C73 C 0.9006(3) 0.3065(3) 0.39069(19) 0.0711(16) 1.0000 Uiso D . . . . .
C74 C 0.9500(3) 0.2642(2) 0.42425(19) 0.0629(14) 1.0000 Uiso D . . . . .
C75 C 1.4336(7) 0.3622(5) 0.9905(4) 0.103(4) 0.613(5) Uiso D . P 1 2 .
C76 C 1.4509(7) 0.3171(5) 1.0299(4) 0.097(4) 0.613(5) Uiso D . P 1 2 .
C77 C 0.6655(3) 0.08951(18) 0.5980(2) 0.0685(15) 1.0000 Uiso D . . . . .
C78 C 0.7549(4) 0.0926(3) 0.6193(3) 0.096(2) 1.0000 Uiso D . . . . .
C79 C 1.3124(3) -0.02662(19) 0.5279(2) 0.0724(16) 1.0000 Uiso D . . . . .
C80 C 1.4038(4) -0.0275(4) 0.5438(4) 0.158(4) 1.0000 Uiso D . . . . .
C81 C 1.4007(8) 0.3015(9) 0.8665(7) 0.102(3) 0.387(5) Uiso D . P 1 3 .
C82 C 1.3209(9) 0.2792(7) 0.8392(5) 0.101(3) 0.599(7) Uiso D . P 2 3 .
C811 C 1.4312(10) 0.2535(10) 0.8770(6) 0.103(3) 0.401(7) Uiso D . P 1 1 .
C812 C 1.3425(14) 0.2157(9) 0.8292(13) 0.102(3) 0.213(7) Uiso D . P 1 4 .
C813 C 1.5246(15) 0.1590(14) 0.8459(5) 0.158(11) 0.387(5) Uiso D . P 1 5 .
C821 C 1.3570(13) 0.2856(11) 0.8515(8) 0.102(3) 0.401(7) Uiso D . P 2 1 .
C823 C 1.4368(15) 0.1441(14) 0.8276(10) 0.167(4) 0.387(5) Uiso D . P 1 5 .
H1 H 0.759(3) 0.4250(19) 0.6206(8) 0.0500 1.0000 Uiso D . . . . .
H2 H 1.265(3) 0.414(2) 0.7262(6) 0.0500 1.0000 Uiso D . . . . .
H3 H 0.826(3) 0.385(2) 0.7093(5) 0.0500 1.0000 Uiso D . . . . .
H4 H 0.8673(13) 0.389(2) 0.6726(18) 0.0500 1.0000 Uiso D . . . . .
H5 H 1.278(3) 0.3488(13) 0.6569(17) 0.0500 1.0000 Uiso D . . . . .
H6 H 1.1998(10) 0.374(2) 0.6520(17) 0.0500 1.0000 Uiso D . . . . .
H21 H 0.6559 0.5212 0.5022 0.0536 1.0000 Uiso R . . . . .
H51 H 0.7575 0.5354 0.4307 0.0467 1.0000 Uiso R . . . . .
H61 H 0.8613 0.5396 0.3768 0.0507 1.0000 Uiso R . . . . .
H71 H 0.9885 0.4824 0.3954 0.0456 1.0000 Uiso R . . . . .
H101 H 1.1237 0.4069 0.4259 0.0436 1.0000 Uiso R . . . . .
H131 H 0.4950 0.5455 0.5903 0.0892 1.0000 Uiso R . . . . .
H132 H 0.5740 0.5756 0.5716 0.0892 1.0000 Uiso R . . . . .
H133 H 0.5213 0.5241 0.5401 0.0892 1.0000 Uiso R . . . . .
H141 H 0.5059 0.4350 0.6204 0.1281 1.0000 Uiso R . . . . .
H142 H 0.5910 0.3983 0.6204 0.1281 1.0000 Uiso R . . . . .
H143 H 0.5329 0.4139 0.5703 0.1281 1.0000 Uiso R . . . . .
H151 H 0.6665 0.5522 0.6500 0.0973 1.0000 Uiso R . . . . .
H152 H 0.6737 0.4840 0.6699 0.0973 1.0000 Uiso R . . . . .
H153 H 0.5889 0.5213 0.6697 0.0973 1.0000 Uiso R . . . . .
H171 H 1.3148 0.3100 0.4291 0.0639 1.0000 Uiso R . . . . .
H172 H 1.2709 0.3745 0.4327 0.0639 1.0000 Uiso R . . . . .
H173 H 1.2198 0.3198 0.4046 0.0639 1.0000 Uiso R . . . . .
H181 H 1.2705 0.2189 0.4765 0.0678 1.0000 Uiso R . . . . .
H182 H 1.1986 0.2263 0.5095 0.0678 1.0000 Uiso R . . . . .
H183 H 1.1757 0.2288 0.4517 0.0678 1.0000 Uiso R . . . . .
H191 H 1.3533 0.3070 0.5219 0.0662 1.0000 Uiso R . . . . .
H192 H 1.3096 0.3716 0.5252 0.0662 1.0000 Uiso R . . . . .
H193 H 1.2825 0.3154 0.5555 0.0662 1.0000 Uiso R . . . . .
H211 H 0.8228 0.1446 0.5159 0.0556 1.0000 Uiso R . . . . .
H241 H 0.9472 0.0585 0.5410 0.0592 1.0000 Uiso R . . . . .
H251 H 1.0682 -0.0027 0.5702 0.0652 1.0000 Uiso R . . . . .
H261 H 1.1975 0.0445 0.6058 0.0641 1.0000 Uiso R . . . . .
H291 H 1.3358 0.1154 0.6426 0.0600 1.0000 Uiso R . . . . .
H321 H 0.6134 0.2218 0.4789 0.0847 1.0000 Uiso R . . . . .
H322 H 0.6739 0.1747 0.5108 0.0847 1.0000 Uiso R . . . . .
H323 H 0.6925 0.1944 0.4583 0.0847 1.0000 Uiso R . . . . .
H331 H 0.6342 0.2976 0.5488 0.0879 1.0000 Uiso R . . . . .
H332 H 0.7261 0.3177 0.5731 0.0879 1.0000 Uiso R . . . . .
H333 H 0.6946 0.2500 0.5800 0.0879 1.0000 Uiso R . . . . .
H341 H 0.6618 0.3284 0.4640 0.0816 1.0000 Uiso R . . . . .
H342 H 0.7541 0.3504 0.4857 0.0816 1.0000 Uiso R . . . . .
H343 H 0.7406 0.3018 0.4427 0.0816 1.0000 Uiso R . . . . .
H361 H 1.5502 0.1822 0.7038 0.1428 1.0000 Uiso R . . . . .
H362 H 1.4690 0.1411 0.7040 0.1428 1.0000 Uiso R . . . . .
H363 H 1.5008 0.1565 0.6540 0.1428 1.0000 Uiso R . . . . .
H371 H 1.4820 0.2631 0.7521 0.1162 1.0000 Uiso R . . . . .
H372 H 1.4015 0.2206 0.7501 0.1162 1.0000 Uiso R . . . . .
H373 H 1.3916 0.2886 0.7302 0.1162 1.0000 Uiso R . . . . .
H381 H 1.5338 0.2915 0.6710 0.1072 1.0000 Uiso R . . . . .
H382 H 1.4423 0.3169 0.6517 0.1072 1.0000 Uiso R . . . . .
H383 H 1.4833 0.2670 0.6211 0.1072 1.0000 Uiso R . . . . .
H401 H 0.8599 0.3772 0.8992 0.0470 1.0000 Uiso R . . . . .
H431 H 1.0174 0.3936 0.9519 0.0506 1.0000 Uiso R . . . . .
H441 H 1.1580 0.4173 0.9865 0.0572 1.0000 Uiso R . . . . .
H451 H 1.2631 0.4319 0.9344 0.0616 1.0000 Uiso R . . . . .
H481 H 1.3552 0.4657 0.8632 0.0548 1.0000 Uiso R . . . . .
H511 H 0.6406 0.2880 0.8264 0.1389 1.0000 Uiso R . . . . .
H512 H 0.7246 0.2909 0.8649 0.1389 1.0000 Uiso R . . . . .
H513 H 0.7273 0.2665 0.8112 0.1389 1.0000 Uiso R . . . . .
H521 H 0.6188 0.3583 0.7596 0.1524 1.0000 Uiso R . . . . .
H522 H 0.6901 0.4030 0.7467 0.1524 1.0000 Uiso R . . . . .
H523 H 0.7032 0.3311 0.7452 0.1524 1.0000 Uiso R . . . . .
H531 H 0.6181 0.3965 0.8408 0.1548 1.0000 Uiso R . . . . .
H532 H 0.7002 0.3945 0.8807 0.1548 1.0000 Uiso R . . . . .
H533 H 0.6893 0.4468 0.8405 0.1548 1.0000 Uiso R . . . . .
H551 H 1.4208 0.5527 0.7171 0.1484 1.0000 Uiso R . . . . .
H552 H 1.3515 0.5653 0.7510 0.1484 1.0000 Uiso R . . . . .
H553 H 1.3321 0.5195 0.7062 0.1484 1.0000 Uiso R . . . . .
H561 H 1.4938 0.4488 0.7184 0.1162 1.0000 Uiso R . . . . .
H562 H 1.4700 0.3976 0.7545 0.1162 1.0000 Uiso R . . . . .
H563 H 1.4054 0.4152 0.7074 0.1162 1.0000 Uiso R . . . . .
H571 H 1.5254 0.5201 0.7911 0.1030 1.0000 Uiso R . . . . .
H572 H 1.4564 0.5321 0.8253 0.1030 1.0000 Uiso R . . . . .
H573 H 1.4997 0.4669 0.8249 0.1030 1.0000 Uiso R . . . . .
H581 H 1.1663 0.2918 0.7198 0.0467 1.0000 Uiso R . . . . .
H591 H 1.2027 0.1879 0.7205 0.0500 1.0000 Uiso R . . . . .
H611 H 1.0577 0.1627 0.8307 0.0445 1.0000 Uiso R . . . . .
H621 H 1.0233 0.2666 0.8241 0.0432 1.0000 Uiso R . . . . .
H631 H 1.2122 0.0291 0.7478 0.0736 1.0000 Uiso R . . . . .
H632 H 1.2590 0.0927 0.7459 0.0736 1.0000 Uiso R . . . . .
H633 H 1.1758 0.0791 0.7087 0.0736 1.0000 Uiso R . . . . .
H641 H 1.1427 0.0162 0.8076 0.0601 1.0000 Uiso R . . . . .
H642 H 1.1424 0.0706 0.8454 0.0601 1.0000 Uiso R . . . . .
H643 H 1.0611 0.0574 0.8065 0.0601 1.0000 Uiso R . . . . .
H651 H 1.1257 0.5065 0.7152 0.0435 1.0000 Uiso R . . . . .
H661 H 1.1522 0.6114 0.7232 0.0476 1.0000 Uiso R . . . . .
H681 H 1.0089 0.6130 0.8358 0.0451 1.0000 Uiso R . . . . .
H691 H 0.9868 0.5080 0.8233 0.0427 1.0000 Uiso R . . . . .
H701 H 1.1634 0.7633 0.7699 0.0651 1.0000 Uiso R . . . . .
H702 H 1.2139 0.7018 0.7650 0.0651 1.0000 Uiso R . . . . .
H703 H 1.1350 0.7185 0.7254 0.0651 1.0000 Uiso R . . . . .
H711 H 1.0887 0.7645 0.8285 0.0614 1.0000 Uiso R . . . . .
H712 H 1.0922 0.7037 0.8599 0.0614 1.0000 Uiso R . . . . .
H713 H 1.0094 0.7205 0.8233 0.0614 1.0000 Uiso R . . . . .
H741 H 1.0085 0.2657 0.4191 0.0770 1.0000 Uiso R . . . . .
H742 H 0.9463 0.2757 0.4577 0.0770 1.0000 Uiso R . . . . .
H743 H 0.9284 0.2229 0.4182 0.0770 1.0000 Uiso R . . . . .
H761 H 1.4229 0.3281 1.0573 0.0819 0.613(5) Uiso R . P 1 2 .
H762 H 1.5114 0.3151 1.0406 0.0819 0.613(5) Uiso R . P 1 2 .
H763 H 1.4307 0.2775 1.0172 0.0819 0.613(5) Uiso R . P 1 2 .
H781 H 0.7675 0.1338 0.6315 0.1112 1.0000 Uiso R . . . . .
H782 H 0.7663 0.0637 0.6461 0.1112 1.0000 Uiso R . . . . .
H783 H 0.7899 0.0830 0.5947 0.1112 1.0000 Uiso R . . . . .
H801 H 1.4268 0.0136 0.5437 0.1943 1.0000 Uiso R . . . . .
H802 H 1.4155 -0.0444 0.5766 0.1943 1.0000 Uiso R . . . . .
H803 H 1.4297 -0.0532 0.5216 0.1943 1.0000 Uiso R . . . . .
H821 H 1.3329 0.2586 0.8100 0.0655 0.387(5) Uiso R . P 1 3 .
H822 H 1.2975 0.2500 0.8600 0.0655 0.387(5) Uiso R . P 1 3 .
H823 H 1.2805 0.3118 0.8301 0.0655 0.387(5) Uiso R . P 1 3 .
H824 H 1.3654 0.3076 0.8346 0.0655 0.213(7) Uiso R . P 1 4 .
H825 H 1.3099 0.2818 0.8727 0.0655 0.213(7) Uiso R . P 1 4 .
H826 H 1.2700 0.2895 0.8170 0.0655 0.213(7) Uiso R . P 1 4 .
H8211 H 1.3611 0.2848 0.8169 0.0986 0.401(7) Uiso R . P 1 1 .
H8212 H 1.3567 0.3278 0.8625 0.0986 0.401(7) Uiso R . P 1 1 .
H8213 H 1.3052 0.2657 0.8569 0.0986 0.401(7) Uiso R . P 1 1 .
H8231 H 1.4294 0.1362 0.7927 0.2092 0.387(5) Uiso R . P 1 5 .
H8232 H 1.4218 0.1078 0.8445 0.2092 0.387(5) Uiso R . P 1 5 .
H8233 H 1.4008 0.1779 0.8340 0.2092 0.387(5) Uiso R . P 1 5 .

loop_
_atom_site_aniso_label
_atom_site_aniso_U_11
_atom_site_aniso_U_22
_atom_site_aniso_U_33
_atom_site_aniso_U_23
_atom_site_aniso_U_13
_atom_site_aniso_U_12
Fe1 0.0511(4) 0.0225(3) 0.0183(3) 0.0008(2) 0.0096(2) -0.0049(3)
Fe2 0.0602(4) 0.0183(3) 0.0232(3) -0.0005(2) 0.0114(3) -0.0018(3)
Fe3 0.0443(4) 0.0225(3) 0.0195(3) -0.0015(2) 0.0077(2) 0.0023(3)
O1 0.0457(18) 0.0331(15) 0.0212(13) -0.0015(11) 0.0084(13) -0.0003(13)
O2 0.0504(18) 0.0245(14) 0.0258(14) -0.0039(11) 0.0081(13) 0.0007(13)
O3 0.066(2) 0.0314(16) 0.0194(14) -0.0046(12) 0.0036(13) 0.0027(14)
O4 0.051(2) 0.074(2) 0.0281(16) 0.0149(16) 0.0107(16) 0.0017(19)
O5 0.051(2) 0.0323(17) 0.0406(17) -0.0011(14) 0.0083(15) 0.0044(16)
N1 0.053(2) 0.043(2) 0.0290(19) 0.0049(16) 0.0133(18) -0.0034(19)
N2 0.048(2) 0.037(2) 0.0232(17) -0.0001(15) 0.0103(15) -0.0050(17)
N3 0.051(2) 0.0217(17) 0.0208(16) -0.0021(13) 0.0079(15) -0.0069(16)
N4 0.051(2) 0.0215(17) 0.0215(16) 0.0004(13) 0.0093(15) -0.0025(16)
N5 0.049(2) 0.0242(17) 0.0241(16) -0.0024(13) 0.0112(15) -0.0024(16)
N6 0.056(2) 0.0318(19) 0.0231(17) -0.0017(14) 0.0087(16) -0.0083(18)
N7 0.060(2) 0.0223(17) 0.0244(17) -0.0011(14) 0.0119(16) -0.0082(17)
N8 0.066(3) 0.0260(18) 0.0250(17) -0.0009(14) 0.0160(17) -0.0032(19)
N9 0.061(3) 0.0259(18) 0.0280(18) -0.0009(14) 0.0134(17) 0.0066(17)
N10 0.058(3) 0.032(2) 0.037(2) 0.0003(16) 0.0063(18) 0.0039(19)
N11 0.047(2) 0.0280(18) 0.0304(18) 0.0042(14) 0.0123(16) 0.0058(16)
N12 0.052(2) 0.0245(17) 0.0209(16) 0.0013(13) 0.0106(15) 0.0024(16)
N13 0.046(2) 0.0261(17) 0.0224(16) -0.0020(13) 0.0035(15) 0.0053(16)
N14 0.046(2) 0.0271(18) 0.0312(18) -0.0021(14) 0.0087(16) 0.0003(16)
N15 0.045(2) 0.0324(19) 0.038(2) -0.0028(16) 0.0093(18) 0.0043(17)
N16 0.051(2) 0.0253(17) 0.0259(17) -0.0001(14) 0.0083(16) 0.0008(16)
N17 0.079(3) 0.0257(19) 0.0295(18) 0.0030(15) 0.0152(18) 0.0126(18)
N18 0.051(2) 0.0260(17) 0.0230(16) -0.0007(14) 0.0109(15) 0.0014(16)
N19 0.074(3) 0.0228(18) 0.0338(19) -0.0020(15) 0.0204(18) -0.0007(18)
C1 0.045(3) 0.044(3) 0.037(2) 0.000(2) 0.009(2) -0.006(2)
C2 0.051(3) 0.042(3) 0.036(2) 0.005(2) 0.009(2) -0.003(2)
C3 0.049(3) 0.028(2) 0.025(2) 0.0009(17) 0.0039(18) -0.0056(19)
C4 0.048(3) 0.024(2) 0.023(2) -0.0029(16) 0.0074(18) -0.0079(19)
C5 0.054(3) 0.026(2) 0.031(2) 0.0017(17) 0.002(2) 0.0000(19)
C6 0.073(3) 0.028(2) 0.025(2) 0.0059(17) 0.012(2) -0.001(2)
C7 0.063(3) 0.024(2) 0.029(2) 0.0029(17) 0.019(2) -0.003(2)
C8 0.053(3) 0.0192(19) 0.0244(19) -0.0024(16) 0.0098(18) -0.0066(18)
C9 0.053(3) 0.0200(19) 0.0196(18) -0.0020(15) 0.0096(18) -0.0075(18)
C10 0.055(3) 0.028(2) 0.026(2) 0.0010(17) 0.0144(19) -0.003(2)
C11 0.048(3) 0.027(2) 0.025(2) -0.0037(16) 0.0132(18) -0.0052(19)
C12 0.048(3) 0.070(4) 0.047(3) 0.006(3) 0.018(2) -0.004(3)
C13 0.055(4) 0.115(5) 0.063(4) -0.004(4) 0.019(3) 0.008(4)
C14 0.096(5) 0.099(5) 0.137(7) -0.008(5) 0.072(5) -0.028(4)
C15 0.068(4) 0.125(6) 0.046(3) 0.000(3) 0.025(3) 0.016(4)
C16 0.058(3) 0.033(2) 0.032(2) -0.0040(18) 0.017(2) -0.003(2)
C17 0.059(3) 0.057(3) 0.042(3) -0.001(2) 0.021(2) 0.002(3)
C18 0.067(3) 0.041(3) 0.057(3) -0.004(2) 0.025(3) 0.005(2)
C19 0.061(3) 0.050(3) 0.044(3) 0.003(2) 0.014(2) 0.002(2)
C20 0.061(3) 0.037(3) 0.027(2) -0.0015(18) 0.010(2) -0.018(2)
C21 0.080(4) 0.031(2) 0.027(2) -0.0063(18) 0.015(2) -0.020(2)
C22 0.068(3) 0.027(2) 0.021(2) -0.0040(17) 0.014(2) -0.015(2)
C23 0.078(3) 0.026(2) 0.0204(19) -0.0008(17) 0.023(2) -0.005(2)
C24 0.087(4) 0.031(2) 0.032(2) -0.0055(19) 0.026(2) -0.013(3)
C25 0.108(5) 0.021(2) 0.045(3) -0.002(2) 0.039(3) 0.000(3)
C26 0.089(4) 0.026(2) 0.038(2) 0.0019(19) 0.029(3) 0.001(3)
C27 0.073(3) 0.026(2) 0.027(2) 0.0026(17) 0.026(2) 0.008(2)
C28 0.074(3) 0.024(2) 0.028(2) -0.0007(17) 0.017(2) 0.004(2)
C29 0.075(4) 0.032(3) 0.049(3) 0.006(2) 0.020(3) 0.018(2)
C30 0.066(3) 0.036(3) 0.044(3) 0.004(2) 0.014(2) 0.014(2)
C31 0.067(4) 0.041(3) 0.052(3) -0.003(2) 0.005(3) -0.023(3)
C32 0.079(4) 0.054(3) 0.075(4) 0.001(3) 0.000(3) -0.026(3)
C33 0.064(4) 0.068(4) 0.085(4) -0.010(3) 0.021(3) -0.012(3)
C34 0.073(4) 0.050(3) 0.077(4) 0.005(3) -0.006(3) -0.015(3)
C35 0.055(3) 0.053(3) 0.081(4) 0.004(3) -0.002(3) 0.015(3)
C36 0.080(5) 0.073(5) 0.201(9) -0.001(5) -0.024(5) 0.025(4)
C37 0.100(5) 0.106(6) 0.070(4) -0.002(4) -0.016(4) -0.005(4)
C38 0.072(4) 0.077(4) 0.099(5) 0.003(4) 0.013(4) -0.002(3)
C39 0.051(3) 0.034(2) 0.031(2) 0.0077(18) 0.015(2) 0.010(2)
C40 0.062(3) 0.032(2) 0.028(2) 0.0049(18) 0.021(2) 0.013(2)
C41 0.047(3) 0.023(2) 0.026(2) 0.0024(16) 0.0120(18) 0.0088(18)
C42 0.064(3) 0.0167(19) 0.026(2) -0.0004(15) 0.015(2) 0.0084(19)
C43 0.073(3) 0.029(2) 0.025(2) 0.0023(17) 0.010(2) 0.011(2)
C44 0.081(4) 0.043(3) 0.019(2) -0.0024(19) 0.000(2) 0.014(3)
C45 0.064(3) 0.047(3) 0.031(2) -0.007(2) -0.004(2) 0.007(2)
C46 0.055(3) 0.027(2) 0.029(2) -0.0039(17) 0.002(2) 0.010(2)
C47 0.046(3) 0.030(2) 0.030(2) -0.0069(17) -0.0002(19) 0.004(2)
C48 0.047(3) 0.047(3) 0.043(3) -0.016(2) -0.006(2) 0.005(2)
C49 0.032(3) 0.034(2) 0.059(3) -0.007(2) 0.002(2) 0.002(2)
C50 0.047(3) 0.064(3) 0.052(3) 0.016(3) 0.022(2) 0.012(3)
C51 0.071(5) 0.169(8) 0.168(7) -0.002(6) 0.035(5) -0.012(5)
C52 0.055(4) 0.289(13) 0.064(4) -0.011(6) 0.015(3) -0.031(6)
C53 0.071(5) 0.211(8) 0.154(7) -0.077(6) 0.031(5) 0.013(5)
C54 0.044(3) 0.055(3) 0.074(4) -0.005(3) 0.010(3) -0.002(2)
C55 0.068(5) 0.121(7) 0.202(9) 0.097(7) 0.011(5) -0.020(4)
C56 0.068(4) 0.107(5) 0.103(5) -0.039(4) 0.043(4) -0.032(4)
C57 0.053(4) 0.079(4) 0.122(5) -0.039(4) 0.018(4) -0.021(3)
C58 0.057(3) 0.029(2) 0.029(2) 0.0053(17) 0.017(2) 0.003(2)
C59 0.066(3) 0.031(2) 0.027(2) 0.0012(17) 0.017(2) 0.011(2)
C60 0.055(3) 0.027(2) 0.027(2) 0.0003(17) 0.0029(19) 0.005(2)
C61 0.061(3) 0.029(2) 0.027(2) 0.0018(17) 0.014(2) 0.000(2)
C62 0.054(3) 0.029(2) 0.029(2) 0.0003(17) 0.016(2) 0.001(2)
C63 0.108(4) 0.036(3) 0.038(3) 0.005(2) 0.022(3) 0.025(3)
C64 0.080(4) 0.028(2) 0.037(2) 0.0048(19) 0.011(2) 0.003(2)
C65 0.053(3) 0.031(2) 0.023(2) -0.0050(17) 0.0130(19) 0.003(2)
C66 0.061(3) 0.028(2) 0.027(2) 0.0014(17) 0.016(2) -0.001(2)
C67 0.052(3) 0.024(2) 0.028(2) 0.0020(16) 0.0056(18) 0.0043(19)
C68 0.066(3) 0.028(2) 0.023(2) -0.0009(16) 0.016(2) 0.008(2)
C69 0.059(3) 0.026(2) 0.023(2) 0.0016(16) 0.0139(19) 0.005(2)
C70 0.084(4) 0.027(2) 0.055(3) -0.003(2) 0.026(3) -0.006(2)
C71 0.080(4) 0.023(2) 0.043(3) -0.0051(19) 0.021(2) 0.007(2)
C72 0.051(3) 0.0192(19) 0.0222(19) 0.0033(15) 0.0135(19) -0.0040(19)

loop_
_atom_type_symbol
_atom_type_scat_dispersion_real
_atom_type_scat_dispersion_imag
_atom_type_scat_Cromer_Mann_a1
_atom_type_scat_Cromer_Mann_b1
_atom_type_scat_Cromer_Mann_a2
_atom_type_scat_Cromer_Mann_b2
_atom_type_scat_Cromer_Mann_a3
_atom_type_scat_Cromer_Mann_b3
_atom_type_scat_Cromer_Mann_a4
_atom_type_scat_Cromer_Mann_b4
_atom_type_scat_Cromer_Mann_c
_atom_type_scat_source
C 0.0033 0.0016 2.3100 20.8439 1.0200 10.2075 1.5886 0.5687 0.8650 51.6512 0.2156 'International Tables Vol C 4.2.6.8 and 6.1.1.4'
H 0.0000 0.0000 0.4930 10.5109 0.3229 26.1257 0.1402 3.1424 0.0408 57.7998 0.0030 'International Tables Vol C 4.2.6.8 and 6.1.1.4'
N 0.0061 0.0033 12.2126 0.0057 3.1322 9.8933 2.0125 28.9975 1.1663 0.5826 -11.5290 'International Tables Vol C 4.2.6.8 and 6.1.1.4'
O 0.0106 0.0060 3.0485 13.2771 2.2868 5.7011 1.5463 0.3239 0.8670 32.9089 0.2508 'International Tables Vol C 4.2.6.8 and 6.1.1.4'
Fe 0.3463 0.8444 11.7695 4.7611 7.3573 0.3072 3.5222 15.3535 2.3045 76.8805 1.0369 'International Tables Vol C 4.2.6.8 and 6.1.1.4'

loop_
_geom_angle_atom_site_label_1
_geom_angle_site_symmetry_1
_geom_angle_atom_site_label_2
_geom_angle_site_symmetry_2
_geom_angle_atom_site_label_3
_geom_angle_site_symmetry_3
_geom_angle
_geom_angle_publ_flag
O1 . Fe1 . N2 . 90.39(11) yes
O1 . Fe1 . N3 . 139.96(11) yes
N2 . Fe1 . N3 . 71.63(12) yes
O1 . Fe1 . N4 . 110.08(12) yes
N2 . Fe1 . N4 . 144.24(12) yes
N3 . Fe1 . N4 . 74.04(12) yes
O1 . Fe1 . N6 . 100.69(12) yes
N2 . Fe1 . N6 . 113.36(14) yes
N3 . Fe1 . N6 . 119.20(12) yes
N4 . Fe1 . N6 . 91.94(13) yes
O2 . Fe2 . N5 . 97.32(11) yes
O2 . Fe2 . N7 . 104.23(12) yes
N5 . Fe2 . N7 . 90.16(12) yes
O2 . Fe2 . N8 . 137.92(11) yes
N5 . Fe2 . N8 . 124.34(12) yes
N7 . Fe2 . N8 . 72.98(14) yes
O2 . Fe2 . N9 . 95.72(12) yes
N5 . Fe2 . N9 . 114.79(13) yes
N7 . Fe2 . N9 . 145.81(13) yes
N8 . Fe2 . N9 . 73.60(14) yes
O3 . Fe3 . N12 . 115.88(12) yes
O3 . Fe3 . N13 . 168.36(13) yes
N12 . Fe3 . N13 . 74.39(13) yes
O3 . Fe3 . N14 . 97.71(12) yes
N12 . Fe3 . N14 . 146.20(12) yes
N13 . Fe3 . N14 . 71.81(12) yes
O3 . Fe3 . N16 . 92.77(11) yes
N12 . Fe3 . N16 . 94.97(12) yes
N13 . Fe3 . N16 . 91.68(12) yes
N14 . Fe3 . N16 . 86.65(12) yes
O3 . Fe3 . N18 . 87.98(11) yes
N12 . Fe3 . N18 . 92.81(12) yes
N13 . Fe3 . N18 . 85.96(11) yes
N14 . Fe3 . N18 . 84.31(12) yes
N16 . Fe3 . N18 . 170.94(13) yes
Fe1 . O1 . C72 . 128.9(2) yes
Fe2 . O2 . C72 . 140.1(3) yes
Fe3 . O3 . C72 . 150.9(3) yes
H3 . O4 . H4 . 102(5) no
H5 . O5 . H6 . 108(5) no
N2 . N1 . C1 . 112.4(3) yes
N2 . N1 . H1 . 116(3) no
C1 . N1 . H1 . 132(3) no
Fe1 . N2 . N1 . 137.1(3) yes
Fe1 . N2 . C3 . 116.4(3) yes
N1 . N2 . C3 . 104.9(3) yes
Fe1 . N3 . C4 . 121.0(2) yes
Fe1 . N3 . C8 . 118.7(3) yes
C4 . N3 . C8 . 120.2(3) yes
Fe1 . N4 . N5 . 134.6(2) yes
Fe1 . N4 . C9 . 117.0(3) yes
N5 . N4 . C9 . 108.3(3) yes
Fe2 . N5 . N4 . 108.8(2) yes
Fe2 . N5 . C11 . 143.0(3) yes
N4 . N5 . C11 . 108.0(3) yes
Fe1 . N6 . N7 . 107.1(2) yes
Fe1 . N6 . C20 . 144.3(3) yes
N7 . N6 . C20 . 108.6(3) yes
Fe2 . N7 . N6 . 135.6(2) yes
Fe2 . N7 . C22 . 117.1(3) yes
N6 . N7 . C22 . 107.3(4) yes
Fe2 . N8 . C23 . 119.6(3) yes
Fe2 . N8 . C27 . 118.6(3) yes
C23 . N8 . C27 . 121.8(4) yes
Fe2 . N9 . N10 . 134.9(3) yes
Fe2 . N9 . C28 . 117.3(3) yes
N10 . N9 . C28 . 107.7(4) yes
N9 . N10 . C30 . 108.8(4) yes
N12 . N11 . C39 . 107.4(3) yes
Fe3 . N12 . N11 . 135.1(2) yes
Fe3 . N12 . C41 . 116.2(3) yes
N11 . N12 . C41 . 108.7(3) yes
Fe3 . N13 . C42 . 117.7(3) yes
Fe3 . N13 . C46 . 121.0(3) yes
C42 . N13 . C46 . 121.1(3) yes
Fe3 . N14 . N15 . 135.7(3) yes
Fe3 . N14 . C47 . 114.8(3) yes
N15 . N14 . C47 . 104.6(3) yes
N14 . N15 . C49 . 112.4(3) yes
N14 . N15 . H2 . 121(3) no
C49 . N15 . H2 . 126(3) no
Fe3 . N16 . C58 . 121.5(3) yes
Fe3 . N16 . C62 . 123.2(3) yes
C58 . N16 . C62 . 115.2(3) yes
C60 . N17 . C63 . 120.6(4) yes
C60 . N17 . C64 . 121.2(3) yes
C63 . N17 . C64 . 118.2(3) yes
Fe3 . N18 . C65 . 119.9(2) yes
Fe3 . N18 . C69 . 124.2(3) yes
C65 . N18 . C69 . 114.7(3) yes
C67 . N19 . C70 . 121.3(3) yes
C67 . N19 . C71 . 121.0(3) yes
C70 . N19 . C71 . 117.5(3) yes
N1 . C1 . C2 . 105.9(4) yes
N1 . C1 . C12 . 121.6(4) yes
C2 . C1 . C12 . 132.5(4) yes
C1 . C2 . C3 . 106.4(4) yes
C1 . C2 . H21 . 126.5 no
C3 . C2 . H21 . 127.1 no
C2 . C3 . N2 . 110.4(4) yes
C2 . C3 . C4 . 133.8(4) yes
N2 . C3 . C4 . 115.8(4) yes
C3 . C4 . N3 . 113.0(3) yes
C3 . C4 . C5 . 125.5(4) yes
N3 . C4 . C5 . 121.5(4) yes
C4 . C5 . C6 . 118.1(4) yes
C4 . C5 . H51 . 120.7 no
C6 . C5 . H51 . 121.2 no
C5 . C6 . C7 . 120.4(4) yes
C5 . C6 . H61 . 119.7 no
C7 . C6 . H61 . 119.8 no
C6 . C7 . C8 . 118.8(4) yes
C6 . C7 . H71 . 121.0 no
C8 . C7 . H71 . 120.2 no
C7 . C8 . N3 . 120.9(4) yes
C7 . C8 . C9 . 125.5(4) yes
N3 . C8 . C9 . 113.6(3) yes
C8 . C9 . N4 . 116.6(3) yes
C8 . C9 . C10 . 133.8(3) yes
N4 . C9 . C10 . 109.5(4) yes
C9 . C10 . C11 . 105.3(3) yes
C9 . C10 . H101 . 127.4 no
C11 . C10 . H101 . 127.3 no
C10 . C11 . N5 . 108.8(4) yes
C10 . C11 . C16 . 128.3(3) yes
N5 . C11 . C16 . 123.0(3) yes
C1 . C12 . C13 . 109.7(4) yes
C1 . C12 . C14 . 109.2(5) yes
C13 . C12 . C14 . 109.6(5) yes
C1 . C12 . C15 . 109.6(4) yes
C13 . C12 . C15 . 107.6(5) yes
C14 . C12 . C15 . 111.0(5) yes
C12 . C13 . H131 . 110.6 no
C12 . C13 . H132 . 108.3 no
H131 . C13 . H132 . 109.5 no
C12 . C13 . H133 . 109.4 no
H131 . C13 . H133 . 109.5 no
H132 . C13 . H133 . 109.5 no
C12 . C14 . H141 . 110.1 no
C12 . C14 . H142 . 109.0 no
H141 . C14 . H142 . 109.5 no
C12 . C14 . H143 . 109.3 no
H141 . C14 . H143 . 109.5 no
H142 . C14 . H143 . 109.5 no
C12 . C15 . H151 . 110.3 no
C12 . C15 . H152 . 109.0 no
H151 . C15 . H152 . 109.5 no
C12 . C15 . H153 . 109.1 no
H151 . C15 . H153 . 109.5 no
H152 . C15 . H153 . 109.5 no
C11 . C16 . C17 . 109.2(4) yes
C11 . C16 . C18 . 109.6(4) yes
C17 . C16 . C18 . 108.6(4) yes
C11 . C16 . C19 . 110.3(3) yes
C17 . C16 . C19 . 109.0(4) yes
C18 . C16 . C19 . 110.1(4) yes
C16 . C17 . H171 . 109.5 no
C16 . C17 . H172 . 109.2 no
H171 . C17 . H172 . 109.5 no
C16 . C17 . H173 . 109.6 no
H171 . C17 . H173 . 109.5 no
H172 . C17 . H173 . 109.5 no
C16 . C18 . H181 . 109.5 no
C16 . C18 . H182 . 109.3 no
H181 . C18 . H182 . 109.5 no
C16 . C18 . H183 . 109.6 no
H181 . C18 . H183 . 109.5 no
H182 . C18 . H183 . 109.5 no
C16 . C19 . H191 . 109.7 no
C16 . C19 . H192 . 109.1 no
H191 . C19 . H192 . 109.5 no
C16 . C19 . H193 . 109.6 no
H191 . C19 . H193 . 109.5 no
H192 . C19 . H193 . 109.5 no
N6 . C20 . C21 . 108.2(4) yes
N6 . C20 . C31 . 122.7(4) yes
C21 . C20 . C31 . 129.0(4) yes
C20 . C21 . C22 . 106.1(4) yes
C20 . C21 . H211 . 127.4 no
C22 . C21 . H211 . 126.6 no
C21 . C22 . N7 . 109.8(4) yes
C21 . C22 . C23 . 134.0(4) yes
N7 . C22 . C23 . 116.1(4) yes
C22 . C23 . N8 . 114.1(4) yes
C22 . C23 . C24 . 125.0(5) yes
N8 . C23 . C24 . 120.8(5) yes
C23 . C24 . C25 . 117.3(5) yes
C23 . C24 . H241 . 120.9 no
C25 . C24 . H241 . 121.8 no
C24 . C25 . C26 . 121.3(4) yes
C24 . C25 . H251 . 119.0 no
C26 . C25 . H251 . 119.7 no
C25 . C26 . C27 . 118.7(5) yes
C25 . C26 . H261 . 120.9 no
C27 . C26 . H261 . 120.4 no
C26 . C27 . N8 . 120.1(5) yes
C26 . C27 . C28 . 125.8(5) yes
N8 . C27 . C28 . 114.1(4) yes
C27 . C28 . N9 . 116.2(4) yes
C27 . C28 . C29 . 134.3(4) yes
N9 . C28 . C29 . 109.5(4) yes
C28 . C29 . C30 . 105.3(4) yes
C28 . C29 . H291 . 127.4 no
C30 . C29 . H291 . 127.3 no
C29 . C30 . N10 . 108.8(4) yes
C29 . C30 . C35 . 131.6(4) yes
N10 . C30 . C35 . 119.4(4) yes
C20 . C31 . C32 . 110.1(4) yes
C20 . C31 . C33 . 110.4(4) yes
C32 . C31 . C33 . 107.8(4) yes
C20 . C31 . C34 . 111.0(4) yes
C32 . C31 . C34 . 107.2(4) yes
C33 . C31 . C34 . 110.2(5) yes
C31 . C32 . H321 . 109.8 no
C31 . C32 . H322 . 109.6 no
H321 . C32 . H322 . 109.5 no
C31 . C32 . H323 . 109.0 no
H321 . C32 . H323 . 109.5 no
H322 . C32 . H323 . 109.5 no
C31 . C33 . H331 . 110.1 no
C31 . C33 . H332 . 109.9 no
H331 . C33 . H332 . 109.5 no
C31 . C33 . H333 . 108.4 no
H331 . C33 . H333 . 109.5 no
H332 . C33 . H333 . 109.5 no
C31 . C34 . H341 . 109.5 no
C31 . C34 . H342 . 109.1 no
H341 . C34 . H342 . 109.5 no
C31 . C34 . H343 . 109.8 no
H341 . C34 . H343 . 109.5 no
H342 . C34 . H343 . 109.5 no
C30 . C35 . C36 . 110.6(5) yes
C30 . C35 . C37 . 108.3(5) yes
C36 . C35 . C37 . 109.6(6) yes
C30 . C35 . C38 . 109.6(5) yes
C36 . C35 . C38 . 110.2(6) yes
C37 . C35 . C38 . 108.4(5) yes
C35 . C36 . H361 . 110.2 no
C35 . C36 . H362 . 108.1 no
H361 . C36 . H362 . 109.5 no
C35 . C36 . H363 . 110.1 no
H361 . C36 . H363 . 109.5 no
H362 . C36 . H363 . 109.5 no
C35 . C37 . H371 . 110.7 no
C35 . C37 . H372 . 108.2 no
H371 . C37 . H372 . 109.5 no
C35 . C37 . H373 . 109.5 no
H371 . C37 . H373 . 109.5 no
H372 . C37 . H373 . 109.5 no
C35 . C38 . H381 . 110.4 no
C35 . C38 . H382 . 109.2 no
H381 . C38 . H382 . 109.5 no
C35 . C38 . H383 . 108.8 no
H381 . C38 . H383 . 109.5 no
H382 . C38 . H383 . 109.5 no
N11 . C39 . C40 . 109.6(4) yes
N11 . C39 . C50 . 121.5(4) yes
C40 . C39 . C50 . 128.9(4) yes
C39 . C40 . C41 . 105.0(3) yes
C39 . C40 . H401 . 127.7 no
C41 . C40 . H401 . 127.3 no
C40 . C41 . N12 . 109.3(4) yes
C40 . C41 . C42 . 133.0(4) yes
N12 . C41 . C42 . 117.6(3) yes
C41 . C42 . N13 . 114.0(3) yes
C41 . C42 . C43 . 126.2(4) yes
N13 . C42 . C43 . 119.7(4) yes
C42 . C43 . C44 . 119.4(4) yes
C42 . C43 . H431 . 119.9 no
C44 . C43 . H431 . 120.7 no
C43 . C44 . C45 . 120.4(4) yes
C43 . C44 . H441 . 119.5 no
C45 . C44 . H441 . 120.1 no
C44 . C45 . C46 . 117.9(5) yes
C44 . C45 . H451 . 121.3 no
C46 . C45 . H451 . 120.8 no
C45 . C46 . N13 . 121.5(4) yes
C45 . C46 . C47 . 124.8(4) yes
N13 . C46 . C47 . 113.6(3) yes
C46 . C47 . N14 . 116.6(4) yes
C46 . C47 . C48 . 132.7(4) yes
N14 . C47 . C48 . 110.6(4) yes
C47 . C48 . C49 . 106.3(4) yes
C47 . C48 . H481 . 126.6 no
C49 . C48 . H481 . 127.1 no
C48 . C49 . N15 . 106.1(4) yes
C48 . C49 . C54 . 132.0(4) yes
N15 . C49 . C54 . 121.8(4) yes
C39 . C50 . C51 . 107.5(4) yes
C39 . C50 . C52 . 113.8(4) yes
C51 . C50 . C52 . 101.6(6) yes
C39 . C50 . C53 . 112.4(5) yes
C51 . C50 . C53 . 105.0(6) yes
C52 . C50 . C53 . 115.1(6) yes
C50 . C51 . H511 . 110.5 no
C50 . C51 . H512 . 108.0 no
H511 . C51 . H512 . 109.5 no
C50 . C51 . H513 . 109.9 no
H511 . C51 . H513 . 109.5 no
H512 . C51 . H513 . 109.5 no
C50 . C52 . H521 . 109.9 no
C50 . C52 . H522 . 110.1 no
H521 . C52 . H522 . 109.5 no
C50 . C52 . H523 . 108.5 no
H521 . C52 . H523 . 109.5 no
H522 . C52 . H523 . 109.5 no
C50 . C53 . H531 . 108.7 no
C50 . C53 . H532 . 109.5 no
H531 . C53 . H532 . 109.5 no
C50 . C53 . H533 . 110.2 no
H531 . C53 . H533 . 109.5 no
H532 . C53 . H533 . 109.5 no
C49 . C54 . C55 . 108.6(4) yes
C49 . C54 . C56 . 109.7(4) yes
C55 . C54 . C56 . 111.0(6) yes
C49 . C54 . C57 . 109.3(5) yes
C55 . C54 . C57 . 110.1(5) yes
C56 . C54 . C57 . 108.2(5) yes
C54 . C55 . H551 . 109.5 no
C54 . C55 . H552 . 110.8 no
H551 . C55 . H552 . 109.5 no
C54 . C55 . H553 . 108.1 no
H551 . C55 . H553 . 109.5 no
H552 . C55 . H553 . 109.5 no
C54 . C56 . H561 . 109.7 no
C54 . C56 . H562 . 108.5 no
H561 . C56 . H562 . 109.5 no
C54 . C56 . H563 . 110.2 no
H561 . C56 . H563 . 109.5 no
H562 . C56 . H563 . 109.5 no
C54 . C57 . H571 . 109.9 no
C54 . C57 . H572 . 109.9 no
H571 . C57 . H572 . 109.5 no
C54 . C57 . H573 . 108.5 no
H571 . C57 . H573 . 109.5 no
H572 . C57 . H573 . 109.5 no
N16 . C58 . C59 . 124.7(4) yes
N16 . C58 . H581 . 117.6 no
C59 . C58 . H581 . 117.7 no
C58 . C59 . C60 . 120.0(4) yes
C58 . C59 . H591 . 120.4 no
C60 . C59 . H591 . 119.5 no
C59 . C60 . N17 . 122.4(4) yes
C59 . C60 . C61 . 115.2(4) yes
N17 . C60 . C61 . 122.5(4) yes
C60 . C61 . C62 . 119.9(4) yes
C60 . C61 . H611 . 119.6 no
C62 . C61 . H611 . 120.4 no
C61 . C62 . N16 . 124.9(4) yes
C61 . C62 . H621 . 117.8 no
N16 . C62 . H621 . 117.3 no
N17 . C63 . H631 . 109.9 no
N17 . C63 . H632 . 108.8 no
H631 . C63 . H632 . 109.5 no
N17 . C63 . H633 . 109.8 no
H631 . C63 . H633 . 109.5 no
H632 . C63 . H633 . 109.5 no
N17 . C64 . H641 . 109.0 no
N17 . C64 . H642 . 110.0 no
H641 . C64 . H642 . 109.5 no
N17 . C64 . H643 . 109.5 no
H641 . C64 . H643 . 109.5 no
H642 . C64 . H643 . 109.5 no
N18 . C65 . C66 . 125.1(4) yes
N18 . C65 . H651 . 117.4 no
C66 . C65 . H651 . 117.5 no
C65 . C66 . C67 . 119.7(4) yes
C65 . C66 . H661 . 120.5 no
C67 . C66 . H661 . 119.8 no
C66 . C67 . N19 . 121.9(4) yes
C66 . C67 . C68 . 115.2(4) yes
N19 . C67 . C68 . 122.9(4) yes
C67 . C68 . C69 . 120.3(4) yes
C67 . C68 . H681 . 119.4 no
C69 . C68 . H681 . 120.3 no
C68 . C69 . N18 . 124.9(4) yes
C68 . C69 . H691 . 117.7 no
N18 . C69 . H691 . 117.4 no
N19 . C70 . H701 . 109.7 no
N19 . C70 . H702 . 109.1 no
H701 . C70 . H702 . 109.5 no
N19 . C70 . H703 . 109.5 no
H701 . C70 . H703 . 109.5 no
H702 . C70 . H703 . 109.5 no
N19 . C71 . H711 . 110.0 no
N19 . C71 . H712 . 109.3 no
H711 . C71 . H712 . 109.5 no
N19 . C71 . H713 . 109.1 no
H711 . C71 . H713 . 109.5 no
H712 . C71 . H713 . 109.5 no
O1 . C72 . O2 . 120.8(3) yes
O1 . C72 . O3 . 118.9(4) yes
O2 . C72 . O3 . 120.3(4) yes
N20 . C73 . C74 . 168.10(5) yes
C73 . C74 . H741 . 109.2 no
C73 . C74 . H742 . 109.7 no
H741 . C74 . H742 . 109.5 no
C73 . C74 . H743 . 109.6 no
H741 . C74 . H743 . 109.5 no
H742 . C74 . H743 . 109.5 no
N21 . C75 . C76 . 168.06(5) yes
C75 . C76 . H761 . 111.1 no
C75 . C76 . H762 . 108.9 no
H761 . C76 . H762 . 109.5 no
C75 . C76 . H763 . 108.5 no
H761 . C76 . H763 . 109.5 no
H762 . C76 . H763 . 109.5 no
N22 . C77 . C78 . 168.10(5) yes
C77 . C78 . H781 . 108.7 no
C77 . C78 . H782 . 109.6 no
H781 . C78 . H782 . 109.5 no
C77 . C78 . H783 . 110.0 no
H781 . C78 . H783 . 109.5 no
H782 . C78 . H783 . 109.5 no
N23 . C79 . C80 . 168.08(5) yes
C79 . C80 . H801 . 110.5 no
C79 . C80 . H802 . 109.0 no
H801 . C80 . H802 . 109.5 no
C79 . C80 . H803 . 108.9 no
H801 . C80 . H803 . 109.5 no
H802 . C80 . H803 . 109.5 no
N24 . C81 . C82 . 168.06(5) yes
C81 . C82 . H821 . 108.2 no
C81 . C82 . H822 . 107.5 no
H821 . C82 . H822 . 109.5 no
C81 . C82 . H823 . 112.6 no
H821 . C82 . H823 . 109.5 no
H822 . C82 . H823 . 109.5 no
C812 . C82 . H824 . 112.3 no
C812 . C82 . H825 . 108.6 no
H824 . C82 . H825 . 109.5 no
C812 . C82 . H826 . 107.4 no
H824 . C82 . H826 . 109.5 no
H825 . C82 . H826 . 109.5 no
N241 . C811 . C821 . 168.06(5) yes
C82 . C812 . N242 . 168.06(5) yes
N243 . C813 . C823 . 168.06(5) yes
C811 . C821 . H8211 . 107.0 no
C811 . C821 . H8212 . 110.2 no
H8211 . C821 . H8212 . 109.5 no
C811 . C821 . H8213 . 111.2 no
H8211 . C821 . H8213 . 109.5 no
H8212 . C821 . H8213 . 109.5 no
C813 . C823 . H8231 . 110.5 no
C813 . C823 . H8232 . 108.2 no
H8231 . C823 . H8232 . 109.5 no
C813 . C823 . H8233 . 109.7 no
H8231 . C823 . H8233 . 109.5 no
H8232 . C823 . H8233 . 109.5 no

loop_
_geom_bond_atom_site_label_1
_geom_bond_site_symmetry_1
_geom_bond_atom_site_label_2
_geom_bond_site_symmetry_2
_geom_bond_distance
_geom_bond_publ_flag
Fe1 . O1 . 1.985(3) yes
Fe1 . N2 . 2.239(4) yes
Fe1 . N3 . 2.162(3) yes
Fe1 . N4 . 2.159(3) yes
Fe1 . N6 . 2.101(3) yes
Fe2 . O2 . 1.992(3) yes
Fe2 . N5 . 2.093(3) yes
Fe2 . N7 . 2.202(4) yes
Fe2 . N8 . 2.182(3) yes
Fe2 . N9 . 2.158(4) yes
Fe3 . O3 . 2.022(3) yes
Fe3 . N12 . 2.160(3) yes
Fe3 . N13 . 2.185(3) yes
Fe3 . N14 . 2.277(4) yes
Fe3 . N16 . 2.216(3) yes
Fe3 . N18 . 2.219(3) yes
O1 . C72 . 1.294(5) yes
O2 . C72 . 1.285(5) yes
O3 . C72 . 1.262(4) yes
O4 . H3 . 0.819(10) no
O4 . H4 . 0.818(10) no
O5 . H5 . 0.822(10) no
O5 . H6 . 0.827(10) no
N1 . N2 . 1.357(5) yes
N1 . C1 . 1.351(6) yes
N1 . H1 . 0.872(10) no
N2 . C3 . 1.341(5) yes
N3 . C4 . 1.344(5) yes
N3 . C8 . 1.342(5) yes
N4 . N5 . 1.360(5) yes
N4 . C9 . 1.347(5) yes
N5 . C11 . 1.363(5) yes
N6 . N7 . 1.359(5) yes
N6 . C20 . 1.365(5) yes
N7 . C22 . 1.350(5) yes
N8 . C23 . 1.335(6) yes
N8 . C27 . 1.341(6) yes
N9 . N10 . 1.356(5) yes
N9 . C28 . 1.363(5) yes
N10 . C30 . 1.349(6) yes
N11 . N12 . 1.356(5) yes
N11 . C39 . 1.361(5) yes
N12 . C41 . 1.355(5) yes
N13 . C42 . 1.345(5) yes
N13 . C46 . 1.330(5) yes
N14 . N15 . 1.355(5) yes
N14 . C47 . 1.344(5) yes
N15 . C49 . 1.361(5) yes
N15 . H2 . 0.871(10) no
N16 . C58 . 1.339(5) yes
N16 . C62 . 1.344(5) yes
N17 . C60 . 1.362(5) yes
N17 . C63 . 1.445(5) yes
N17 . C64 . 1.450(5) yes
N18 . C65 . 1.351(5) yes
N18 . C69 . 1.343(5) yes
N19 . C67 . 1.352(5) yes
N19 . C70 . 1.453(5) yes
N19 . C71 . 1.453(5) yes
N20 . C73 . 1.129(4) yes
N21 . C75 . 1.122(5) yes
N22 . C77 . 1.122(4) yes
N23 . C79 . 1.106(4) yes
N24 . C81 . 1.120(5) yes
N241 . C811 . 1.128(5) yes
N242 . C812 . 1.123(5) yes
N243 . C813 . 1.120(5) yes
C1 . C2 . 1.376(6) yes
C1 . C12 . 1.515(6) yes
C2 . C3 . 1.393(6) yes
C2 . H21 . 0.950 no
C3 . C4 . 1.466(5) yes
C4 . C5 . 1.389(5) yes
C5 . C6 . 1.389(6) yes
C5 . H51 . 0.950 no
C6 . C7 . 1.368(6) yes
C6 . H61 . 0.950 no
C7 . C8 . 1.397(5) yes
C7 . H71 . 0.950 no
C8 . C9 . 1.460(6) yes
C9 . C10 . 1.385(6) yes
C10 . C11 . 1.390(6) yes
C10 . H101 . 0.950 no
C11 . C16 . 1.511(6) yes
C12 . C13 . 1.521(8) yes
C12 . C14 . 1.509(8) yes
C12 . C15 . 1.534(7) yes
C13 . H131 . 0.950 no
C13 . H132 . 0.950 no
C13 . H133 . 0.950 no
C14 . H141 . 0.950 no
C14 . H142 . 0.950 no
C14 . H143 . 0.950 no
C15 . H151 . 0.950 no
C15 . H152 . 0.950 no
C15 . H153 . 0.950 no
C16 . C17 . 1.535(6) yes
C16 . C18 . 1.532(6) yes
C16 . C19 . 1.531(6) yes
C17 . H171 . 0.950 no
C17 . H172 . 0.950 no
C17 . H173 . 0.950 no
C18 . H181 . 0.950 no
C18 . H182 . 0.950 no
C18 . H183 . 0.950 no
C19 . H191 . 0.950 no
C19 . H192 . 0.950 no
C19 . H193 . 0.950 no
C20 . C21 . 1.376(6) yes
C20 . C31 . 1.501(7) yes
C21 . C22 . 1.374(6) yes
C21 . H211 . 0.950 no
C22 . C23 . 1.468(6) yes
C23 . C24 . 1.410(6) yes
C24 . C25 . 1.380(7) yes
C24 . H241 . 0.950 no
C25 . C26 . 1.380(7) yes
C25 . H251 . 0.950 no
C26 . C27 . 1.394(6) yes
C26 . H261 . 0.950 no
C27 . C28 . 1.451(6) yes
C28 . C29 . 1.376(7) yes
C29 . C30 . 1.398(7) yes
C29 . H291 . 0.950 no
C30 . C35 . 1.517(7) yes
C31 . C32 . 1.545(6) yes
C31 . C33 . 1.526(7) yes
C31 . C34 . 1.540(7) yes
C32 . H321 . 0.950 no
C32 . H322 . 0.950 no
C32 . H323 . 0.950 no
C33 . H331 . 0.950 no
C33 . H332 . 0.950 no
C33 . H333 . 0.950 no
C34 . H341 . 0.950 no
C34 . H342 . 0.950 no
C34 . H343 . 0.950 no
C35 . C36 . 1.501(8) yes
C35 . C37 . 1.533(8) yes
C35 . C38 . 1.533(8) yes
C36 . H361 . 0.950 no
C36 . H362 . 0.950 no
C36 . H363 . 0.950 no
C37 . H371 . 0.950 no
C37 . H372 . 0.950 no
C37 . H373 . 0.950 no
C38 . H381 . 0.950 no
C38 . H382 . 0.950 no
C38 . H383 . 0.950 no
C39 . C40 . 1.389(6) yes
C39 . C50 . 1.502(7) yes
C40 . C41 . 1.382(6) yes
C40 . H401 . 0.950 no
C41 . C42 . 1.451(6) yes
C42 . C43 . 1.402(5) yes
C43 . C44 . 1.365(7) yes
C43 . H431 . 0.950 no
C44 . C45 . 1.383(7) yes
C44 . H441 . 0.950 no
C45 . C46 . 1.394(6) yes
C45 . H451 . 0.950 no
C46 . C47 . 1.472(6) yes
C47 . C48 . 1.400(6) yes
C48 . C49 . 1.363(6) yes
C48 . H481 . 0.950 no
C49 . C54 . 1.503(7) yes
C50 . C51 . 1.573(10) yes
C50 . C52 . 1.465(8) yes
C50 . C53 . 1.446(8) yes
C51 . H511 . 0.950 no
C51 . H512 . 0.950 no
C51 . H513 . 0.950 no
C52 . H521 . 0.950 no
C52 . H522 . 0.950 no
C52 . H523 . 0.950 no
C53 . H531 . 0.950 no
C53 . H532 . 0.950 no
C53 . H533 . 0.950 no
C54 . C55 . 1.497(8) yes
C54 . C56 . 1.528(7) yes
C54 . C57 . 1.515(8) yes
C55 . H551 . 0.950 no
C55 . H552 . 0.950 no
C55 . H553 . 0.950 no
C56 . H561 . 0.950 no
C56 . H562 . 0.950 no
C56 . H563 . 0.950 no
C57 . H571 . 0.950 no
C57 . H572 . 0.950 no
C57 . H573 . 0.950 no
C58 . C59 . 1.371(6) yes
C58 . H581 . 0.950 no
C59 . C60 . 1.408(6) yes
C59 . H591 . 0.950 no
C60 . C61 . 1.413(6) yes
C61 . C62 . 1.362(6) yes
C61 . H611 . 0.950 no
C62 . H621 . 0.950 no
C63 . H631 . 0.950 no
C63 . H632 . 0.950 no
C63 . H633 . 0.950 no
C64 . H641 . 0.950 no
C64 . H642 . 0.950 no
C64 . H643 . 0.950 no
C65 . C66 . 1.366(5) yes
C65 . H651 . 0.950 no
C66 . C67 . 1.414(5) yes
C66 . H661 . 0.950 no
C67 . C68 . 1.407(6) yes
C68 . C69 . 1.366(5) yes
C68 . H681 . 0.950 no
C69 . H691 . 0.950 no
C70 . H701 . 0.950 no
C70 . H702 . 0.950 no
C70 . H703 . 0.950 no
C71 . H711 . 0.950 no
C71 . H712 . 0.950 no
C71 . H713 . 0.950 no
C73 . C74 . 1.425(4) yes
C74 . H741 . 0.950 no
C74 . H742 . 0.950 no
C74 . H743 . 0.950 no
C75 . C76 . 1.434(5) yes
C76 . H761 . 0.950 no
C76 . H762 . 0.950 no
C76 . H763 . 0.950 no
C77 . C78 . 1.436(4) yes
C78 . H781 . 0.950 no
C78 . H782 . 0.950 no
C78 . H783 . 0.950 no
C79 . C80 . 1.435(4) yes
C80 . H801 . 0.950 no
C80 . H802 . 0.950 no
C80 . H803 . 0.950 no
C81 . C82 . 1.436(5) yes
C82 . H821 . 0.950 no
C82 . H822 . 0.950 no
C82 . H823 . 0.950 no
C82 . C812 . 1.435(5) yes
C82 . H824 . 0.950 no
C82 . H825 . 0.950 no
C82 . H826 . 0.950 no
C811 . C821 . 1.436(5) yes
C813 . C823 . 1.429(5) yes
C821 . H8211 . 0.950 no
C821 . H8212 . 0.950 no
C821 . H8213 . 0.950 no
C823 . H8231 . 0.950 no
C823 . H8232 . 0.950 no
C823 . H8233 . 0.950 no

loop_
_geom_torsion_atom_site_label_1
_geom_torsion_atom_site_label_2
_geom_torsion_atom_site_label_3
_geom_torsion_atom_site_label_4
_geom_torsion
_geom_torsion_site_symmetry_1
_geom_torsion_site_symmetry_2
_geom_torsion_site_symmetry_3
_geom_torsion_site_symmetry_4
_geom_torsion_publ_flag
N2 Fe1 O1 C72 -155.2(3) . . . . no
N3 Fe1 O1 C72 -94.0(3) . . . . no
N4 Fe1 O1 C72 -5.1(3) . . . . no
N6 Fe1 O1 C72 91.0(3) . . . . no
O1 Fe1 N2 N1 -40.3(4) . . . . no
O1 Fe1 N2 C3 156.8(3) . . . . no
N3 Fe1 N2 N1 176.1(4) . . . . no
N3 Fe1 N2 C3 13.3(3) . . . . no
N4 Fe1 N2 N1 -167.0(3) . . . . no
N4 Fe1 N2 C3 30.2(4) . . . . no
N6 Fe1 N2 N1 61.5(4) . . . . no
N6 Fe1 N2 C3 -101.3(3) . . . . no
O1 Fe1 N3 C4 -78.3(3) . . . . no
O1 Fe1 N3 C8 103.7(3) . . . . no
N2 Fe1 N3 C4 -10.9(3) . . . . no
N2 Fe1 N3 C8 171.1(3) . . . . no
N4 Fe1 N3 C4 179.3(3) . . . . no
N4 Fe1 N3 C8 1.3(3) . . . . no
N6 Fe1 N3 C4 96.1(3) . . . . no
N6 Fe1 N3 C8 -81.9(3) . . . . no
O1 Fe1 N4 N5 45.2(3) . . . . no
O1 Fe1 N4 C9 -138.1(3) . . . . no
N2 Fe1 N4 N5 166.6(3) . . . . no
N2 Fe1 N4 C9 -16.8(4) . . . . no
N3 Fe1 N4 N5 -176.7(3) . . . . no
N3 Fe1 N4 C9 -0.1(3) . . . . no
N6 Fe1 N4 N5 -56.9(3) . . . . no
N6 Fe1 N4 C9 119.8(3) . . . . no
O1 Fe1 N6 N7 -65.4(2) . . . . no
O1 Fe1 N6 C20 117.6(4) . . . . no
N2 Fe1 N6 N7 -160.5(2) . . . . no
N2 Fe1 N6 C20 22.4(5) . . . . no
N3 Fe1 N6 N7 118.3(2) . . . . no
N3 Fe1 N6 C20 -58.8(5) . . . . no
N4 Fe1 N6 N7 45.5(2) . . . . no
N4 Fe1 N6 C20 -131.6(4) . . . . no
N5 Fe2 O2 C72 88.5(4) . . . . no
N7 Fe2 O2 C72 -3.5(4) . . . . no
N8 Fe2 O2 C72 -83.7(4) . . . . no
N9 Fe2 O2 C72 -155.6(4) . . . . no
O2 Fe2 N5 N4 -58.0(2) . . . . no
O2 Fe2 N5 C11 127.5(4) . . . . no
N7 Fe2 N5 N4 46.4(2) . . . . no
N7 Fe2 N5 C11 -128.1(4) . . . . no
N8 Fe2 N5 N4 115.7(2) . . . . no
N8 Fe2 N5 C11 -58.8(5) . . . . no
N9 Fe2 N5 N4 -157.8(2) . . . . no
N9 Fe2 N5 C11 27.8(5) . . . . no
O2 Fe2 N7 N6 39.6(3) . . . . no
O2 Fe2 N7 C22 -139.8(3) . . . . no
N5 Fe2 N7 N6 -58.0(3) . . . . no
N5 Fe2 N7 C22 122.7(3) . . . . no
N8 Fe2 N7 N6 175.9(3) . . . . no
N8 Fe2 N7 C22 -3.5(3) . . . . no
N9 Fe2 N7 N6 163.4(3) . . . . no
N9 Fe2 N7 C22 -16.0(4) . . . . no
O2 Fe2 N8 C23 95.4(3) . . . . no
O2 Fe2 N8 C27 -83.0(4) . . . . no
N5 Fe2 N8 C23 -75.3(4) . . . . no
N5 Fe2 N8 C27 106.4(3) . . . . no
N7 Fe2 N8 C23 2.8(3) . . . . no
N7 Fe2 N8 C27 -175.5(3) . . . . no
N9 Fe2 N8 C23 175.6(3) . . . . no
N9 Fe2 N8 C27 -2.8(3) . . . . no
O2 Fe2 N9 N10 -41.7(4) . . . . no
O2 Fe2 N9 C28 142.6(3) . . . . no
N5 Fe2 N9 N10 59.1(4) . . . . no
N5 Fe2 N9 C28 -116.6(3) . . . . no
N7 Fe2 N9 N10 -167.6(3) . . . . no
N7 Fe2 N9 C28 16.6(4) . . . . no
N8 Fe2 N9 N10 179.9(4) . . . . no
N8 Fe2 N9 C28 4.2(3) . . . . no
N12 Fe3 O3 C72 -70.8(6) . . . . no
N14 Fe3 O3 C72 113.1(6) . . . . no
N16 Fe3 O3 C72 26.1(6) . . . . no
N18 Fe3 O3 C72 -162.9(6) . . . . no
O3 Fe3 N12 N11 3.5(4) . . . . no
O3 Fe3 N12 C41 -176.6(2) . . . . no
N13 Fe3 N12 N11 177.6(4) . . . . no
N13 Fe3 N12 C41 -2.5(2) . . . . no
N14 Fe3 N12 N11 176.5(3) . . . . no
N14 Fe3 N12 C41 -3.6(4) . . . . no
N16 Fe3 N12 N11 -92.1(3) . . . . no
N16 Fe3 N12 C41 87.9(3) . . . . no
N18 Fe3 N12 N11 92.6(3) . . . . no
N18 Fe3 N12 C41 -87.5(3) . . . . no
N12 Fe3 N13 C42 2.3(3) . . . . no
N12 Fe3 N13 C46 -172.9(3) . . . . no
N14 Fe3 N13 C42 -178.3(3) . . . . no
N14 Fe3 N13 C46 6.5(3) . . . . no
N16 Fe3 N13 C42 -92.4(3) . . . . no
N16 Fe3 N13 C46 92.4(3) . . . . no
N18 Fe3 N13 C42 96.3(3) . . . . no
N18 Fe3 N13 C46 -78.8(3) . . . . no
O3 Fe3 N14 N15 12.1(4) . . . . no
O3 Fe3 N14 C47 162.6(3) . . . . no
N12 Fe3 N14 N15 -161.7(3) . . . . no
N12 Fe3 N14 C47 -11.1(4) . . . . no
N13 Fe3 N14 N15 -162.7(4) . . . . no
N13 Fe3 N14 C47 -12.2(3) . . . . no
N16 Fe3 N14 N15 104.4(4) . . . . no
N16 Fe3 N14 C47 -105.1(3) . . . . no
N18 Fe3 N14 N15 -75.1(4) . . . . no
N18 Fe3 N14 C47 75.4(3) . . . . no
O3 Fe3 N16 C58 43.5(3) . . . . no
O3 Fe3 N16 C62 -141.2(3) . . . . no
N12 Fe3 N16 C58 159.8(3) . . . . no
N12 Fe3 N16 C62 -24.9(3) . . . . no
N13 Fe3 N16 C58 -125.7(3) . . . . no
N13 Fe3 N16 C62 49.6(3) . . . . no
N14 Fe3 N16 C58 -54.0(3) . . . . no
N14 Fe3 N16 C62 121.3(3) . . . . no
O3 Fe3 N18 C65 -45.9(3) . . . . no
O3 Fe3 N18 C69 147.2(3) . . . . no
N12 Fe3 N18 C65 -161.8(3) . . . . no
N12 Fe3 N18 C69 31.4(3) . . . . no
N13 Fe3 N18 C65 124.1(3) . . . . no
N13 Fe3 N18 C69 -42.8(3) . . . . no
N14 Fe3 N18 C65 52.0(3) . . . . no
N14 Fe3 N18 C69 -114.9(3) . . . . no
Fe1 O1 C72 O2 -26.7(5) . . . . no
Fe1 O1 C72 O3 151.9(3) . . . . no
Fe2 O2 C72 O1 -21.4(6) . . . . no
Fe2 O2 C72 O3 160.1(3) . . . . no
Fe3 O3 C72 O1 99.9(6) . . . . no
Fe3 O3 C72 O2 -81.6(7) . . . . no
C1 N1 N2 Fe1 -163.5(3) . . . . no
C1 N1 N2 C3 0.7(4) . . . . no
N2 N1 C1 C2 -0.2(5) . . . . no
N2 N1 C1 C12 179.5(4) . . . . no
Fe1 N2 C3 C2 167.2(3) . . . . no
Fe1 N2 C3 C4 -14.4(4) . . . . no
N1 N2 C3 C2 -0.9(4) . . . . no
N1 N2 C3 C4 177.6(3) . . . . no
Fe1 N3 C4 C3 7.2(4) . . . . no
Fe1 N3 C4 C5 -174.2(3) . . . . no
C8 N3 C4 C3 -174.8(3) . . . . no
C8 N3 C4 C5 3.8(6) . . . . no
Fe1 N3 C8 C7 175.8(3) . . . . no
Fe1 N3 C8 C9 -2.2(4) . . . . no
C4 N3 C8 C7 -2.2(6) . . . . no
C4 N3 C8 C9 179.8(3) . . . . no
Fe1 N4 N5 Fe2 0.4(4) . . . . no
Fe1 N4 N5 C11 176.9(3) . . . . no
C9 N4 N5 Fe2 -176.5(2) . . . . no
C9 N4 N5 C11 0.0(4) . . . . no
Fe1 N4 C9 C8 -1.1(4) . . . . no
Fe1 N4 C9 C10 -177.6(3) . . . . no
N5 N4 C9 C8 176.5(3) . . . . no
N5 N4 C9 C10 -0.1(4) . . . . no
Fe2 N5 C11 C10 174.5(3) . . . . no
Fe2 N5 C11 C16 -5.3(7) . . . . no
N4 N5 C11 C10 0.0(4) . . . . no
N4 N5 C11 C16 -179.8(3) . . . . no
Fe1 N6 N7 Fe2 2.7(4) . . . . no
Fe1 N6 N7 C22 -177.9(2) . . . . no
C20 N6 N7 Fe2 -179.1(3) . . . . no
C20 N6 N7 C22 0.3(4) . . . . no
Fe1 N6 C20 C21 176.1(3) . . . . no
Fe1 N6 C20 C31 -6.9(7) . . . . no
N7 N6 C20 C21 -0.9(4) . . . . no
N7 N6 C20 C31 176.0(4) . . . . no
Fe2 N7 C22 C21 -180.0(3) . . . . no
Fe2 N7 C22 C23 3.7(4) . . . . no
N6 N7 C22 C21 0.5(4) . . . . no
N6 N7 C22 C23 -175.8(3) . . . . no
Fe2 N8 C23 C22 -1.9(5) . . . . no
Fe2 N8 C23 C24 -179.4(3) . . . . no
C27 N8 C23 C22 176.4(4) . . . . no
C27 N8 C23 C24 -1.1(6) . . . . no
Fe2 N8 C27 C26 178.7(3) . . . . no
Fe2 N8 C27 C28 1.1(5) . . . . no
C23 N8 C27 C26 0.4(6) . . . . no
C23 N8 C27 C28 -177.2(4) . . . . no
Fe2 N9 N10 C30 -175.8(3) . . . . no
C28 N9 N10 C30 0.2(5) . . . . no
Fe2 N9 C28 C27 -5.1(5) . . . . no
Fe2 N9 C28 C29 176.9(3) . . . . no
N10 N9 C28 C27 178.1(3) . . . . no
N10 N9 C28 C29 0.0(5) . . . . no
N9 N10 C30 C29 -0.4(5) . . . . no
N9 N10 C30 C35 -177.4(4) . . . . no
C39 N11 N12 Fe3 179.5(3) . . . . no
C39 N11 N12 C41 -0.5(4) . . . . no
N12 N11 C39 C40 0.7(4) . . . . no
N12 N11 C39 C50 -179.0(4) . . . . no
Fe3 N12 C41 C40 -179.9(3) . . . . no
Fe3 N12 C41 C42 2.5(4) . . . . no
N11 N12 C41 C40 0.0(4) . . . . no
N11 N12 C41 C42 -177.5(3) . . . . no
Fe3 N13 C42 C41 -1.7(4) . . . . no
Fe3 N13 C42 C43 -178.2(3) . . . . no
C46 N13 C42 C41 173.4(3) . . . . no
C46 N13 C42 C43 -3.1(6) . . . . no
Fe3 N13 C46 C45 177.0(3) . . . . no
Fe3 N13 C46 C47 -0.4(5) . . . . no
C42 N13 C46 C45 2.0(6) . . . . no
C42 N13 C46 C47 -175.3(3) . . . . no
Fe3 N14 N15 C49 152.4(3) . . . . no
C47 N14 N15 C49 -0.1(4) . . . . no
Fe3 N14 C47 C46 16.6(4) . . . . no
Fe3 N14 C47 C48 -160.3(3) . . . . no
N15 N14 C47 C46 175.8(3) . . . . no
N15 N14 C47 C48 -1.1(4) . . . . no
N14 N15 C49 C48 1.2(5) . . . . no
N14 N15 C49 C54 -175.3(4) . . . . no
Fe3 N16 C58 C59 176.9(3) . . . . no
C62 N16 C58 C59 1.3(6) . . . . no
Fe3 N16 C62 C61 -175.6(3) . . . . no
C58 N16 C62 C61 -0.1(6) . . . . no
C63 N17 C60 C59 -3.5(7) . . . . no
C63 N17 C60 C61 175.4(4) . . . . no
C64 N17 C60 C59 178.7(4) . . . . no
C64 N17 C60 C61 -2.4(7) . . . . no
Fe3 N18 C65 C66 -165.9(3) . . . . no
C69 N18 C65 C66 2.2(6) . . . . no
Fe3 N18 C69 C68 165.1(3) . . . . no
C65 N18 C69 C68 -2.4(6) . . . . no
C70 N19 C67 C66 -1.8(7) . . . . no
C70 N19 C67 C68 177.4(4) . . . . no
C71 N19 C67 C66 -177.8(4) . . . . no
C71 N19 C67 C68 1.5(7) . . . . no
N1 C1 C2 C3 -0.3(5) . . . . no
C12 C1 C2 C3 -180.0(5) . . . . no
N1 C1 C12 C13 170.3(4) . . . . no
N1 C1 C12 C14 -69.5(6) . . . . no
N1 C1 C12 C15 52.4(6) . . . . no
C2 C1 C12 C13 -10.0(8) . . . . no
C2 C1 C12 C14 110.2(6) . . . . no
C2 C1 C12 C15 -128.0(6) . . . . no
C1 C2 C3 N2 0.7(5) . . . . no
C1 C2 C3 C4 -177.3(4) . . . . no
N2 C3 C4 N3 5.1(5) . . . . no
N2 C3 C4 C5 -173.4(4) . . . . no
C2 C3 C4 N3 -176.9(4) . . . . no
C2 C3 C4 C5 4.6(7) . . . . no
N3 C4 C5 C6 -2.6(6) . . . . no
C3 C4 C5 C6 175.8(4) . . . . no
C4 C5 C6 C7 -0.1(6) . . . . no
C5 C6 C7 C8 1.6(6) . . . . no
C6 C7 C8 N3 -0.5(6) . . . . no
C6 C7 C8 C9 177.3(4) . . . . no
N3 C8 C9 N4 2.1(5) . . . . no
N3 C8 C9 C10 177.6(4) . . . . no
C7 C8 C9 N4 -175.8(4) . . . . no
C7 C8 C9 C10 -0.3(7) . . . . no
N4 C9 C10 C11 0.1(4) . . . . no
C8 C9 C10 C11 -175.6(4) . . . . no
C9 C10 C11 N5 -0.1(4) . . . . no
C9 C10 C11 C16 179.8(4) . . . . no
N5 C11 C16 C17 173.8(4) . . . . no
N5 C11 C16 C18 54.9(5) . . . . no
N5 C11 C16 C19 -66.5(5) . . . . no
C10 C11 C16 C17 -6.0(6) . . . . no
C10 C11 C16 C18 -124.9(5) . . . . no
C10 C11 C16 C19 113.7(5) . . . . no
N6 C20 C21 C22 1.2(5) . . . . no
C31 C20 C21 C22 -175.5(4) . . . . no
N6 C20 C31 C32 172.7(4) . . . . no
N6 C20 C31 C33 -68.4(5) . . . . no
N6 C20 C31 C34 54.2(5) . . . . no
C21 C20 C31 C32 -11.1(6) . . . . no
C21 C20 C31 C33 107.8(5) . . . . no
C21 C20 C31 C34 -129.6(5) . . . . no
C20 C21 C22 N7 -1.0(5) . . . . no
C20 C21 C22 C23 174.3(4) . . . . no
N7 C22 C23 N8 -1.3(5) . . . . no
N7 C22 C23 C24 176.2(4) . . . . no
C21 C22 C23 N8 -176.4(4) . . . . no
C21 C22 C23 C24 1.0(7) . . . . no
N8 C23 C24 C25 0.4(6) . . . . no
C22 C23 C24 C25 -176.8(4) . . . . no
C23 C24 C25 C26 1.0(7) . . . . no
C24 C25 C26 C27 -1.7(7) . . . . no
C25 C26 C27 N8 1.0(7) . . . . no
C25 C26 C27 C28 178.3(4) . . . . no
N8 C27 C28 N9 2.6(5) . . . . no
N8 C27 C28 C29 -180.0(5) . . . . no
C26 C27 C28 N9 -174.8(4) . . . . no
C26 C27 C28 C29 2.6(8) . . . . no
N9 C28 C29 C30 -0.3(5) . . . . no
C27 C28 C29 C30 -177.8(5) . . . . no
C28 C29 C30 N10 0.4(5) . . . . no
C28 C29 C30 C35 176.9(5) . . . . no
N10 C30 C35 C36 -173.7(5) . . . . no
N10 C30 C35 C37 66.1(6) . . . . no
N10 C30 C35 C38 -52.0(6) . . . . no
C29 C30 C35 C36 10.2(8) . . . . no
C29 C30 C35 C37 -110.1(7) . . . . no
C29 C30 C35 C38 131.8(6) . . . . no
N11 C39 C40 C41 -0.7(5) . . . . no
C50 C39 C40 C41 179.1(5) . . . . no
N11 C39 C50 C51 108.3(6) . . . . no
N11 C39 C50 C52 -3.5(8) . . . . no
N11 C39 C50 C53 -136.6(6) . . . . no
C40 C39 C50 C51 -71.5(7) . . . . no
C40 C39 C50 C52 176.8(6) . . . . no
C40 C39 C50 C53 43.7(8) . . . . no
C39 C40 C41 N12 0.4(4) . . . . no
C39 C40 C41 C42 177.4(4) . . . . no
N12 C41 C42 N13 -0.6(5) . . . . no
N12 C41 C42 C43 175.7(4) . . . . no
C40 C41 C42 N13 -177.4(4) . . . . no
C40 C41 C42 C43 -1.1(7) . . . . no
N13 C42 C43 C44 2.0(6) . . . . no
C41 C42 C43 C44 -174.1(4) . . . . no
C42 C43 C44 C45 0.2(6) . . . . no
C43 C44 C45 C46 -1.3(6) . . . . no
C44 C45 C46 N13 0.2(6) . . . . no
C44 C45 C46 C47 177.2(4) . . . . no
N13 C46 C47 N14 -11.1(5) . . . . no
N13 C46 C47 C48 164.9(4) . . . . no
C45 C46 C47 N14 171.6(4) . . . . no
C45 C46 C47 C48 -12.4(8) . . . . no
N14 C47 C48 C49 1.9(5) . . . . no
C46 C47 C48 C49 -174.3(4) . . . . no
C47 C48 C49 N15 -1.8(5) . . . . no
C47 C48 C49 C54 174.2(5) . . . . no
N15 C49 C54 C55 65.5(6) . . . . no
N15 C49 C54 C56 -56.0(6) . . . . no
N15 C49 C54 C57 -174.5(4) . . . . no
C48 C49 C54 C55 -110.0(6) . . . . no
C48 C49 C54 C56 128.5(6) . . . . no
C48 C49 C54 C57 10.1(7) . . . . no
N16 C58 C59 C60 -0.9(7) . . . . no
C58 C59 C60 N17 178.3(4) . . . . no
C58 C59 C60 C61 -0.7(6) . . . . no
N17 C60 C61 C62 -177.2(4) . . . . no
C59 C60 C61 C62 1.8(6) . . . . no
C60 C61 C62 N16 -1.5(7) . . . . no
N18 C65 C66 C67 0.3(7) . . . . no
C65 C66 C67 N19 176.9(4) . . . . no
C65 C66 C67 C68 -2.4(6) . . . . no
N19 C67 C68 C69 -177.1(4) . . . . no
C66 C67 C68 C69 2.2(6) . . . . no
C67 C68 C69 N18 0.2(7) . . . . no
